data_7132887
loop_
_publ_author_name
'Solanke, Pooja R.'
'Kumar, Prakash'
'Mainkar, Prathama S.'
'Nayani, Kiranmai'
'Chandrasekhar, Srivari'

_publ_section_title
;
 Synthesis of <i>cis</i>-fused cyclopentenone-pyrrolidine scaffolds
 <i>via</i> sequential aza-Piancatelli and Conia-ene type reactions in one
 pot.
;
_journal_issue 31
_journal_name_full 'Chemical communications (Cambridge, England)'
_journal_page_first 4234
_journal_page_last 4237
_journal_paper_doi 10.1039/d4cc00104d
_journal_volume 60
_journal_year 2024
_chemical_formula_moiety 'C26 H21 N O'
_chemical_formula_sum 'C26 H21 N O'
_chemical_formula_weight 363.44
_space_group_crystal_system monoclinic
_space_group_IT_number 7
_space_group_name_Hall 'P -2yac'
_space_group_name_H-M_alt 'P 1 n 1'
_atom_sites_solution_hydrogens geom
_audit_creation_method SHELXL-2019/2
_audit_update_record
;
2024-01-08 deposited with the CCDC.	2024-03-20 downloaded from the CCDC.
;
_cell_angle_alpha 90
_cell_angle_beta 98.477(8)
_cell_angle_gamma 90
_cell_formula_units_Z 8
_cell_length_a 8.577(4)
_cell_length_b 16.525(7)
_cell_length_c 29.330(12)
_cell_measurement_reflns_used 8066
_cell_measurement_temperature 294(2)
_cell_measurement_theta_max 54.3682
_cell_measurement_theta_min 2.458
_cell_volume 4112(3)
_computing_cell_refinement 'Bruker SMART'
_computing_data_collection 'Bruker SMART'
_computing_data_reduction 'Bruker SAINT'
_computing_molecular_graphics 'Bruker SHELXTL'
_computing_publication_material 'Bruker SHELXTL'
_computing_structure_refinement 'Bruker SHELXTL'
_computing_structure_solution 'Bruker SHELXTL'
_diffrn_ambient_temperature 294(2)
_diffrn_measured_fraction_theta_full 1.000
_diffrn_measured_fraction_theta_max 1.000
_diffrn_measurement_device_type 'CCD area detector'
_diffrn_measurement_method 'phi and omega scans'
_diffrn_radiation_monochromator graphite
_diffrn_radiation_source 'sealed tube'
_diffrn_radiation_type MoK\a
_diffrn_radiation_wavelength 0.71073
_diffrn_reflns_av_R_equivalents 0.0429
_diffrn_reflns_av_unetI/netI 0.0547
_diffrn_reflns_Laue_measured_fraction_full 1.000
_diffrn_reflns_Laue_measured_fraction_max 1.000
_diffrn_reflns_limit_h_max 10
_diffrn_reflns_limit_h_min -10
_diffrn_reflns_limit_k_max 19
_diffrn_reflns_limit_k_min -19
_diffrn_reflns_limit_l_max 34
_diffrn_reflns_limit_l_min -34
_diffrn_reflns_number 39542
_diffrn_reflns_point_group_measured_fraction_full 0.999
_diffrn_reflns_point_group_measured_fraction_max 0.999
_diffrn_reflns_theta_full 25.000
_diffrn_reflns_theta_max 25.000
_diffrn_reflns_theta_min 1.232
_exptl_absorpt_coefficient_mu 0.071
_exptl_absorpt_correction_type none
_exptl_crystal_colour colourless
_exptl_crystal_density_diffrn 1.174
_exptl_crystal_description block
_exptl_crystal_F_000 1536
_exptl_crystal_size_max 0.260
_exptl_crystal_size_mid 0.250
_exptl_crystal_size_min 0.230
_refine_diff_density_max 0.124
_refine_diff_density_min -0.097
_refine_diff_density_rms 0.023
_refine_ls_abs_structure_details
;
 Flack x determined using 3971 quotients [(I+)-(I-)]/[(I+)+(I-)]
 (Parsons, Flack and Wagner, Acta Cryst. B69 (2013) 249-259).
;
_refine_ls_abs_structure_Flack -0.4(9)
_refine_ls_extinction_method none
_refine_ls_goodness_of_fit_ref 1.010
_refine_ls_hydrogen_treatment constr
_refine_ls_matrix_type full
_refine_ls_number_parameters 1009
_refine_ls_number_reflns 14481
_refine_ls_number_restraints 2
_refine_ls_restrained_S_all 1.010
_refine_ls_R_factor_all 0.0701
_refine_ls_R_factor_gt 0.0440
_refine_ls_shift/su_max 0.000
_refine_ls_shift/su_mean 0.000
_refine_ls_structure_factor_coef Fsqd
_refine_ls_weighting_details 'w=1/[\s^2^(Fo^2^)+(0.0417P)^2^+0.1702P] where P=(Fo^2^+2Fc^2^)/3'
_refine_ls_weighting_scheme calc
_refine_ls_wR_factor_gt 0.0965
_refine_ls_wR_factor_ref 0.1078
_reflns_Friedel_coverage 0.996
_reflns_Friedel_fraction_full 0.998
_reflns_Friedel_fraction_max 0.998
_reflns_number_gt 10241
_reflns_number_total 14481
_reflns_threshold_expression 'I > 2\s(I)'
_cod_data_source_file d4cc00104d2.cif
_cod_data_source_block bg84
_cod_depositor_comments 'Adding full bibliography for 7132886--7132887.cif.'
_cod_original_sg_symbol_H-M 'P n'
_cod_database_code 7132887
_shelx_shelxl_version_number 2019/2
_shelx_space_group_comment
;
The symmetry employed for this shelxl refinement is uniquely defined
by the following loop, which should always be used as a source of
symmetry information in preference to the above space-group names.
They are only intended as comments.
;
_shelx_estimated_absorpt_t_min 0.982
_shelx_estimated_absorpt_t_max 0.984

loop_
_space_group_symop_operation_xyz
'x, y, z'
'x+1/2, -y, z+1/2'

loop_
_atom_site_label
_atom_site_type_symbol
_atom_site_fract_x
_atom_site_fract_y
_atom_site_fract_z
_atom_site_U_iso_or_equiv
_atom_site_adp_type
_atom_site_occupancy
_atom_site_site_symmetry_order
_atom_site_calc_flag
_atom_site_refinement_flags_posn
_atom_site_refinement_flags_adp
_atom_site_refinement_flags_occupancy
_atom_site_disorder_assembly
_atom_site_disorder_group
C1A C 0.3759(6) 0.5213(3) 0.40980(16) 0.0754(13) Uani 1 1 d . . . . .
H1A H 0.354527 0.558374 0.385832 0.090 Uiso 1 1 calc R U . . .
C2A C 0.4860(6) 0.5387(3) 0.44834(18) 0.0821(14) Uani 1 1 d . . . . .
H2A H 0.538404 0.588144 0.450026 0.099 Uiso 1 1 calc R U . . .
C3A C 0.5199(5) 0.4832(3) 0.48478(16) 0.0714(12) Uani 1 1 d . . . . .
H3A H 0.594956 0.495696 0.510007 0.086 Uiso 1 1 calc R U . . .
C4A C 0.4393(4) 0.4079(2) 0.48303(13) 0.0557(10) Uani 1 1 d . . . . .
C5A C 0.3285(5) 0.3911(2) 0.44373(13) 0.0597(10) Uani 1 1 d . . . . .
H5A H 0.274680 0.342050 0.441572 0.072 Uiso 1 1 calc R U . . .
C6A C 0.2987(5) 0.4474(3) 0.40800(15) 0.0693(12) Uani 1 1 d . . . . .
H6A H 0.225306 0.434943 0.382349 0.083 Uiso 1 1 calc R U . . .
C7A C 0.3858(5) 0.2746(2) 0.51949(12) 0.0553(10) Uani 1 1 d . . . . .
H7AA H 0.403223 0.241085 0.493580 0.066 Uiso 1 1 calc R U . . .
H7AB H 0.273634 0.284435 0.517836 0.066 Uiso 1 1 calc R U . . .
C8A C 0.4516(4) 0.2338(2) 0.56506(13) 0.0509(10) Uani 1 1 d . . . . .
C9A C 0.4279(4) 0.1575(2) 0.57900(13) 0.0545(10) Uani 1 1 d . . . . .
H9A H 0.481844 0.144688 0.607976 0.065 Uiso 1 1 calc R U . . .
C10A C 0.5574(5) 0.2946(2) 0.59541(14) 0.0540(10) Uani 1 1 d . . . . .
C11A C 0.5433(5) 0.3752(2) 0.56653(13) 0.0585(10) Uani 1 1 d . . . . .
H11A H 0.647208 0.399840 0.566421 0.070 Uiso 1 1 calc R U . . .
C12A C 0.4385(6) 0.4296(3) 0.59117(17) 0.0780(13) Uani 1 1 d . . . . .
H12A H 0.401533 0.479694 0.579937 0.094 Uiso 1 1 calc R U . . .
C13A C 0.4053(6) 0.3978(3) 0.63054(17) 0.0848(14) Uani 1 1 d . . . . .
H13A H 0.346763 0.423933 0.650443 0.102 Uiso 1 1 calc R U . . .
C14A C 0.4733(5) 0.3160(3) 0.63839(16) 0.0618(12) Uani 1 1 d . . . . .
C15A C 0.7305(5) 0.2692(2) 0.60978(14) 0.0585(11) Uani 1 1 d . . . . .
C16A C 0.8246(6) 0.3102(3) 0.64611(17) 0.0761(14) Uani 1 1 d . . . . .
H16A H 0.779290 0.349748 0.662538 0.091 Uiso 1 1 calc R U . . .
C17A C 0.9851(7) 0.2925(4) 0.6578(2) 0.1017(19) Uani 1 1 d . . . . .
H17A H 1.045163 0.320268 0.681775 0.122 Uiso 1 1 calc R U . . .
C18A C 1.0551(6) 0.2335(4) 0.6338(2) 0.106(2) Uani 1 1 d . . . . .
H18A H 1.161668 0.221551 0.641651 0.127 Uiso 1 1 calc R U . . .
C19A C 0.9655(6) 0.1930(4) 0.5983(2) 0.0978(17) Uani 1 1 d . . . . .
H19A H 1.012020 0.153376 0.582257 0.117 Uiso 1 1 calc R U . . .
C20A C 0.8046(5) 0.2105(3) 0.58584(18) 0.0780(14) Uani 1 1 d . . . . .
H20A H 0.746431 0.182919 0.561414 0.094 Uiso 1 1 calc R U . . .
C21A C 0.3311(4) 0.0905(2) 0.55628(12) 0.0509(9) Uani 1 1 d . . . . .
C22A C 0.2310(5) 0.0961(2) 0.51347(14) 0.0684(12) Uani 1 1 d . . . . .
H22A H 0.223816 0.145116 0.497701 0.082 Uiso 1 1 calc R U . . .
C23A C 0.1430(6) 0.0305(3) 0.49430(16) 0.0728(13) Uani 1 1 d . . . . .
H23A H 0.077247 0.036207 0.466298 0.087 Uiso 1 1 calc R U . . .
C24A C 0.1533(5) -0.0438(2) 0.51703(16) 0.0675(12) Uani 1 1 d . . . . .
H24A H 0.095667 -0.088020 0.504154 0.081 Uiso 1 1 calc R U . . .
C25A C 0.2503(5) -0.0512(2) 0.55900(16) 0.0698(12) Uani 1 1 d . . . . .
H25A H 0.257267 -0.100679 0.574316 0.084 Uiso 1 1 calc R U . . .
C26A C 0.3377(5) 0.0146(2) 0.57854(14) 0.0591(10) Uani 1 1 d . . . . .
H26A H 0.401496 0.008336 0.606831 0.071 Uiso 1 1 calc R U . . .
O1A O 0.4642(4) 0.2712(2) 0.67118(11) 0.0834(9) Uani 1 1 d . . . . .
N1A N 0.4722(4) 0.35135(18) 0.51920(11) 0.0602(9) Uani 1 1 d . . . . .
C1B C 0.7139(6) 0.2748(3) 0.94599(17) 0.0805(13) Uani 1 1 d . . . . .
H1B H 0.730121 0.311866 0.970080 0.097 Uiso 1 1 calc R U . . .
C2B C 0.6119(6) 0.2924(3) 0.90587(18) 0.0860(15) Uani 1 1 d . . . . .
H2B H 0.559350 0.341793 0.903232 0.103 Uiso 1 1 calc R U . . .
C3B C 0.5866(6) 0.2370(3) 0.86928(16) 0.0755(13) Uani 1 1 d . . . . .
H3B H 0.519020 0.250429 0.842581 0.091 Uiso 1 1 calc R U . . .
C4B C 0.6627(5) 0.1613(2) 0.87262(13) 0.0566(10) Uani 1 1 d . . . . .
C5B C 0.7667(5) 0.1441(2) 0.91357(13) 0.0642(11) Uani 1 1 d . . . . .
H5B H 0.819458 0.094836 0.916802 0.077 Uiso 1 1 calc R U . . .
C6B C 0.7906(5) 0.2013(3) 0.94932(15) 0.0708(12) Uani 1 1 d . . . . .
H6B H 0.859973 0.189241 0.975915 0.085 Uiso 1 1 calc R U . . .
C7B C 0.7195(5) 0.0262(2) 0.83794(13) 0.0578(10) Uani 1 1 d . . . . .
H7BA H 0.698019 -0.006511 0.863757 0.069 Uiso 1 1 calc R U . . .
H7BB H 0.832329 0.034997 0.840583 0.069 Uiso 1 1 calc R U . . .
C8B C 0.6572(4) -0.0144(2) 0.79259(13) 0.0510(10) Uani 1 1 d . . . . .
C9B C 0.6835(4) -0.0910(2) 0.77855(13) 0.0540(10) Uani 1 1 d . . . . .
H9B H 0.635906 -0.103010 0.748750 0.065 Uiso 1 1 calc R U . . .
C10B C 0.5518(4) 0.0459(2) 0.76111(13) 0.0521(10) Uani 1 1 d . . . . .
C11B C 0.5765(5) 0.1271(2) 0.78869(13) 0.0577(10) Uani 1 1 d . . . . .
H11B H 0.477082 0.156986 0.786761 0.069 Uiso 1 1 calc R U . . .
C12B C 0.6943(5) 0.1730(3) 0.76409(17) 0.0750(13) Uani 1 1 d . . . . .
H12B H 0.740970 0.221409 0.775065 0.090 Uiso 1 1 calc R U . . .
C13B C 0.7242(5) 0.1377(3) 0.72561(18) 0.0759(13) Uani 1 1 d . . . . .
H13B H 0.792908 0.157770 0.706584 0.091 Uiso 1 1 calc R U . . .
C14B C 0.6330(5) 0.0624(3) 0.71744(16) 0.0633(12) Uani 1 1 d . . . . .
C15B C 0.3759(5) 0.0199(2) 0.74929(13) 0.0547(10) Uani 1 1 d . . . . .
C16B C 0.2792(5) 0.0562(3) 0.71251(15) 0.0647(12) Uani 1 1 d . . . . .
H16B H 0.321604 0.093831 0.694212 0.078 Uiso 1 1 calc R U . . .
C17B C 0.1188(6) 0.0365(3) 0.70288(16) 0.0761(13) Uani 1 1 d . . . . .
H17B H 0.055932 0.060982 0.678166 0.091 Uiso 1 1 calc R U . . .
C18B C 0.0535(5) -0.0188(3) 0.72964(17) 0.0811(14) Uani 1 1 d . . . . .
H18B H -0.053148 -0.031394 0.723129 0.097 Uiso 1 1 calc R U . . .
C19B C 0.1483(6) -0.0559(3) 0.76669(18) 0.0833(13) Uani 1 1 d . . . . .
H19B H 0.105019 -0.093215 0.784973 0.100 Uiso 1 1 calc R U . . .
C20B C 0.3086(6) -0.0364(3) 0.77607(16) 0.0730(13) Uani 1 1 d . . . . .
H20B H 0.371520 -0.061442 0.800590 0.088 Uiso 1 1 calc R U . . .
C21B C 0.7749(4) -0.1585(2) 0.80259(12) 0.0492(9) Uani 1 1 d . . . . .
C22B C 0.8691(5) -0.1532(2) 0.84616(14) 0.0656(11) Uani 1 1 d . . . . .
H22B H 0.876708 -0.104187 0.861879 0.079 Uiso 1 1 calc R U . . .
C23B C 0.9511(5) -0.2206(2) 0.86606(15) 0.0699(12) Uani 1 1 d . . . . .
H23B H 1.013479 -0.215520 0.894668 0.084 Uiso 1 1 calc R U . . .
C24B C 0.9409(5) -0.2944(2) 0.84393(16) 0.0670(12) Uani 1 1 d . . . . .
H24B H 0.994907 -0.338965 0.857711 0.080 Uiso 1 1 calc R U . . .
C25B C 0.8491(5) -0.3019(2) 0.80074(16) 0.0696(12) Uani 1 1 d . . . . .
H25B H 0.842301 -0.351487 0.785609 0.084 Uiso 1 1 calc R U . . .
C26B C 0.7671(5) -0.2350(2) 0.78014(14) 0.0610(10) Uani 1 1 d . . . . .
H26B H 0.706544 -0.240585 0.751284 0.073 Uiso 1 1 calc R U . . .
O1B O 0.6229(4) 0.0172(2) 0.68311(10) 0.0800(9) Uani 1 1 d . . . . .
N1B N 0.6342(4) 0.10419(18) 0.83663(11) 0.0632(9) Uani 1 1 d . . . . .
C1C C 0.3974(6) 0.7715(3) 0.95312(16) 0.0790(13) Uani 1 1 d . . . . .
H1C H 0.400827 0.808610 0.977093 0.095 Uiso 1 1 calc R U . . .
C2C C 0.4725(6) 0.7881(3) 0.91510(17) 0.0827(14) Uani 1 1 d . . . . .
H2C H 0.526642 0.836618 0.913949 0.099 Uiso 1 1 calc R U . . .
C3C C 0.4679(5) 0.7332(3) 0.87870(15) 0.0694(11) Uani 1 1 d . . . . .
H3C H 0.519371 0.745413 0.853780 0.083 Uiso 1 1 calc R U . . .
C4C C 0.3854(4) 0.6591(2) 0.87953(13) 0.0522(9) Uani 1 1 d . . . . .
C5C C 0.3101(5) 0.6433(2) 0.91849(13) 0.0621(11) Uani 1 1 d . . . . .
H5C H 0.254855 0.595188 0.920146 0.074 Uiso 1 1 calc R U . . .
C6C C 0.3183(6) 0.6994(3) 0.95454(15) 0.0728(12) Uani 1 1 d . . . . .
H6C H 0.269158 0.687690 0.979980 0.087 Uiso 1 1 calc R U . . .
C7C C 0.2884(5) 0.5278(2) 0.84145(12) 0.0533(9) Uani 1 1 d . . . . .
H7CA H 0.178742 0.540331 0.842937 0.064 Uiso 1 1 calc R U . . .
H7CB H 0.327606 0.492002 0.866756 0.064 Uiso 1 1 calc R U . . .
C8C C 0.3071(4) 0.4895(2) 0.79511(12) 0.0482(9) Uani 1 1 d . . . . .
C9C C 0.2706(4) 0.4139(2) 0.77973(13) 0.0528(10) Uani 1 1 d . . . . .
H9C H 0.293359 0.403284 0.750268 0.063 Uiso 1 1 calc R U . . .
C10C C 0.3777(4) 0.5526(2) 0.76482(13) 0.0498(9) Uani 1 1 d . . . . .
C11C C 0.3935(5) 0.6309(2) 0.79586(12) 0.0515(9) Uani 1 1 d . . . . .
H11C H 0.493273 0.658931 0.794300 0.062 Uiso 1 1 calc R U . . .
C12C C 0.2523(5) 0.6826(2) 0.77487(15) 0.0641(11) Uani 1 1 d . . . . .
H12C H 0.224227 0.730707 0.787945 0.077 Uiso 1 1 calc R U . . .
C13C C 0.1737(5) 0.6519(3) 0.73609(14) 0.0672(11) Uani 1 1 d . . . . .
H13C H 0.085883 0.675917 0.718971 0.081 Uiso 1 1 calc R U . . .
C14C C 0.2442(5) 0.5750(2) 0.72395(14) 0.0547(10) Uani 1 1 d . . . . .
C15C C 0.5355(5) 0.5287(2) 0.74867(14) 0.0527(10) Uani 1 1 d . . . . .
C16C C 0.5893(6) 0.5696(3) 0.71239(16) 0.0710(13) Uani 1 1 d . . . . .
H16C H 0.525996 0.608837 0.696170 0.085 Uiso 1 1 calc R U . . .
C17C C 0.7380(7) 0.5524(4) 0.70003(18) 0.0911(16) Uani 1 1 d . . . . .
H17C H 0.771817 0.581061 0.676024 0.109 Uiso 1 1 calc R U . . .
C18C C 0.8341(6) 0.4943(3) 0.7225(2) 0.0881(15) Uani 1 1 d . . . . .
H18C H 0.931375 0.482961 0.713568 0.106 Uiso 1 1 calc R U . . .
C19C C 0.7836(6) 0.4524(3) 0.7591(2) 0.0951(16) Uani 1 1 d . . . . .
H19C H 0.847700 0.413047 0.774936 0.114 Uiso 1 1 calc R U . . .
C20C C 0.6357(5) 0.4700(3) 0.77188(17) 0.0752(13) Uani 1 1 d . . . . .
H20C H 0.603248 0.441940 0.796330 0.090 Uiso 1 1 calc R U . . .
C21C C 0.2001(4) 0.3445(2) 0.80194(12) 0.0496(9) Uani 1 1 d . . . . .
C22C C 0.1317(5) 0.3498(2) 0.84299(14) 0.0662(11) Uani 1 1 d . . . . .
H22C H 0.130073 0.399360 0.857932 0.079 Uiso 1 1 calc R U . . .
C23C C 0.0662(5) 0.2813(2) 0.86152(15) 0.0702(12) Uani 1 1 d . . . . .
H23C H 0.021553 0.286034 0.888438 0.084 Uiso 1 1 calc R U . . .
C24C C 0.0680(5) 0.2069(2) 0.83979(16) 0.0672(12) Uani 1 1 d . . . . .
H24C H 0.024688 0.161732 0.852115 0.081 Uiso 1 1 calc R U . . .
C25C C 0.1346(5) 0.1999(2) 0.79951(16) 0.0670(11) Uani 1 1 d . . . . .
H25C H 0.135942 0.149950 0.784997 0.080 Uiso 1 1 calc R U . . .
C26C C 0.1996(5) 0.2676(2) 0.78066(14) 0.0581(10) Uani 1 1 d . . . . .
H26C H 0.243315 0.261958 0.753643 0.070 Uiso 1 1 calc R U . . .
O1C O 0.2071(4) 0.53370(18) 0.68909(10) 0.0735(8) Uani 1 1 d . . . . .
N1C N 0.3842(4) 0.60271(18) 0.84304(10) 0.0544(8) Uani 1 1 d . . . . .
C1D C 0.7063(6) 1.0257(3) 0.40770(16) 0.0795(13) Uani 1 1 d . . . . .
H1D H 0.705261 1.064406 0.384623 0.095 Uiso 1 1 calc R U . . .
C2D C 0.6337(6) 1.0406(3) 0.44649(18) 0.0851(14) Uani 1 1 d . . . . .
H2D H 0.584780 1.090320 0.449034 0.102 Uiso 1 1 calc R U . . .
C3D C 0.6318(6) 0.9840(3) 0.48138(15) 0.0742(12) Uani 1 1 d . . . . .
H3D H 0.581488 0.995768 0.506605 0.089 Uiso 1 1 calc R U . . .
C4D C 0.7077(4) 0.9075(2) 0.47830(13) 0.0565(10) Uani 1 1 d . . . . .
C5D C 0.7806(5) 0.8925(2) 0.43910(13) 0.0617(11) Uani 1 1 d . . . . .
H5D H 0.829451 0.842906 0.436091 0.074 Uiso 1 1 calc R U . . .
C6D C 0.7805(6) 0.9512(3) 0.40454(15) 0.0729(12) Uani 1 1 d . . . . .
H6D H 0.830586 0.940324 0.379169 0.088 Uiso 1 1 calc R U . . .
C7D C 0.7928(5) 0.7719(2) 0.51282(12) 0.0548(10) Uani 1 1 d . . . . .
H7DA H 0.902760 0.781968 0.510537 0.066 Uiso 1 1 calc R U . . .
H7DB H 0.747772 0.738297 0.487094 0.066 Uiso 1 1 calc R U . . .
C8D C 0.7758(4) 0.7318(2) 0.55839(13) 0.0501(9) Uani 1 1 d . . . . .
C9D C 0.8214(5) 0.6561(2) 0.57323(13) 0.0574(10) Uani 1 1 d . . . . .
H9D H 0.801046 0.644283 0.602786 0.069 Uiso 1 1 calc R U . . .
C10D C 0.7025(5) 0.7918(2) 0.58980(14) 0.0518(10) Uani 1 1 d . . . . .
C11D C 0.6952(5) 0.8729(2) 0.56178(13) 0.0566(10) Uani 1 1 d . . . . .
H11D H 0.597275 0.902287 0.563832 0.068 Uiso 1 1 calc R U . . .
C12D C 0.8376(6) 0.9200(3) 0.58452(16) 0.0749(13) Uani 1 1 d . . . . .
H12D H 0.868806 0.969123 0.573279 0.090 Uiso 1 1 calc R U . . .
C13D C 0.9139(6) 0.8844(3) 0.62220(16) 0.0796(13) Uani 1 1 d . . . . .
H13D H 1.005393 0.904128 0.639626 0.095 Uiso 1 1 calc R U . . .
C14D C 0.8327(5) 0.8092(3) 0.63228(16) 0.0633(12) Uani 1 1 d . . . . .
C15D C 0.5422(5) 0.7660(3) 0.60409(14) 0.0571(11) Uani 1 1 d . . . . .
C16D C 0.4869(6) 0.8055(3) 0.64119(16) 0.0744(14) Uani 1 1 d . . . . .
H16D H 0.548437 0.844975 0.657761 0.089 Uiso 1 1 calc R U . . .
C17D C 0.3388(7) 0.7853(4) 0.65323(19) 0.0965(18) Uani 1 1 d . . . . .
H17D H 0.303040 0.811665 0.677733 0.116 Uiso 1 1 calc R U . . .
C18D C 0.2460(7) 0.7267(4) 0.6289(2) 0.104(2) Uani 1 1 d . . . . .
H18D H 0.148343 0.713589 0.637017 0.125 Uiso 1 1 calc R U . . .
C19D C 0.2993(6) 0.6875(4) 0.5924(2) 0.0997(17) Uani 1 1 d . . . . .
H19D H 0.236871 0.648134 0.575974 0.120 Uiso 1 1 calc R U . . .
C20D C 0.4475(6) 0.7069(3) 0.57981(18) 0.0784(14) Uani 1 1 d . . . . .
H20D H 0.482210 0.680249 0.555255 0.094 Uiso 1 1 calc R U . . .
C21D C 0.8974(4) 0.5890(2) 0.55114(13) 0.0513(9) Uani 1 1 d . . . . .
C22D C 0.9439(5) 0.5919(2) 0.50720(14) 0.0664(11) Uani 1 1 d . . . . .
H22D H 0.925894 0.638712 0.489645 0.080 Uiso 1 1 calc R U . . .
C23D C 1.0162(6) 0.5261(3) 0.48937(16) 0.0764(13) Uani 1 1 d . . . . .
H23D H 1.047157 0.529592 0.460349 0.092 Uiso 1 1 calc R U . . .
C24D C 1.0424(6) 0.4550(3) 0.51502(17) 0.0761(13) Uani 1 1 d . . . . .
H24D H 1.089304 0.410780 0.502851 0.091 Uiso 1 1 calc R U . . .
C25D C 0.9987(5) 0.4501(3) 0.55866(18) 0.0771(13) Uani 1 1 d . . . . .
H25D H 1.016755 0.402979 0.575958 0.093 Uiso 1 1 calc R U . . .
C26D C 0.9270(5) 0.5170(2) 0.57637(15) 0.0688(11) Uani 1 1 d . . . . .
H26D H 0.898119 0.513561 0.605657 0.083 Uiso 1 1 calc R U . . .
O1D O 0.8618(4) 0.7658(2) 0.66643(10) 0.0822(9) Uani 1 1 d . . . . .
N1D N 0.7049(4) 0.84883(18) 0.51337(11) 0.0594(8) Uani 1 1 d . . . . .

loop_
_atom_site_aniso_label
_atom_site_aniso_U_11
_atom_site_aniso_U_22
_atom_site_aniso_U_33
_atom_site_aniso_U_23
_atom_site_aniso_U_13
_atom_site_aniso_U_12
C1A 0.089(3) 0.069(3) 0.071(3) 0.022(2) 0.021(3) 0.010(3)
C2A 0.086(4) 0.063(3) 0.097(4) 0.017(3) 0.011(3) -0.012(3)
C3A 0.071(3) 0.063(3) 0.078(3) 0.012(2) 0.001(2) -0.013(2)
C4A 0.055(2) 0.054(2) 0.059(3) 0.003(2) 0.008(2) 0.0036(19)
C5A 0.071(3) 0.052(2) 0.057(3) 0.000(2) 0.010(2) 0.001(2)
C6A 0.078(3) 0.068(3) 0.060(3) 0.007(2) 0.008(2) 0.004(2)
C7A 0.061(3) 0.050(2) 0.053(2) -0.0068(18) 0.0025(19) 0.0010(18)
C8A 0.049(2) 0.053(2) 0.050(2) -0.0014(19) 0.0029(18) 0.0016(18)
C9A 0.056(2) 0.052(2) 0.054(2) 0.0030(19) 0.0013(19) 0.0025(19)
C10A 0.054(2) 0.055(2) 0.051(2) -0.0007(19) 0.0021(19) 0.0007(19)
C11A 0.058(2) 0.052(2) 0.063(2) -0.002(2) 0.0002(19) -0.0022(18)
C12A 0.096(4) 0.059(3) 0.075(3) -0.009(2) 0.000(3) 0.013(2)
C13A 0.093(4) 0.089(4) 0.073(3) -0.026(3) 0.010(3) 0.018(3)
C14A 0.056(3) 0.073(3) 0.055(3) -0.008(2) 0.003(2) -0.006(2)
C15A 0.051(2) 0.063(3) 0.060(3) 0.014(2) 0.003(2) -0.002(2)
C16A 0.064(3) 0.082(3) 0.075(3) 0.003(3) -0.012(2) -0.014(2)
C17A 0.071(4) 0.115(5) 0.107(4) 0.031(4) -0.028(3) -0.024(3)
C18A 0.053(3) 0.115(5) 0.144(5) 0.054(4) -0.008(4) -0.002(3)
C19A 0.063(3) 0.109(4) 0.124(5) 0.012(4) 0.022(3) 0.019(3)
C20A 0.054(3) 0.092(4) 0.088(3) -0.001(3) 0.010(2) 0.008(3)
C21A 0.047(2) 0.050(2) 0.055(2) 0.0029(19) 0.0051(18) 0.0040(17)
C22A 0.080(3) 0.049(2) 0.070(3) 0.008(2) -0.009(2) -0.005(2)
C23A 0.082(3) 0.060(3) 0.070(3) 0.004(2) -0.011(2) -0.008(2)
C24A 0.064(3) 0.055(3) 0.082(3) -0.005(2) 0.005(2) -0.010(2)
C25A 0.074(3) 0.052(3) 0.082(3) 0.015(2) 0.008(3) -0.003(2)
C26A 0.061(3) 0.058(3) 0.057(2) 0.008(2) 0.0066(19) 0.000(2)
O1A 0.087(2) 0.100(2) 0.065(2) 0.0038(19) 0.0173(17) -0.0038(19)
N1A 0.071(2) 0.0502(19) 0.056(2) 0.0017(16) -0.0007(17) -0.0097(17)
C1B 0.089(4) 0.074(3) 0.077(3) -0.025(3) 0.009(3) -0.006(3)
C2B 0.089(4) 0.067(3) 0.099(4) -0.025(3) 0.007(3) 0.012(3)
C3B 0.076(3) 0.064(3) 0.080(3) -0.014(2) -0.010(2) 0.009(2)
C4B 0.059(2) 0.049(2) 0.061(3) -0.003(2) 0.008(2) 0.0007(19)
C5B 0.076(3) 0.055(3) 0.061(3) -0.003(2) 0.005(2) 0.000(2)
C6B 0.082(3) 0.071(3) 0.057(3) -0.006(2) 0.004(2) -0.006(2)
C7B 0.067(3) 0.047(2) 0.057(2) 0.0007(18) 0.0003(19) 0.0019(19)
C8B 0.053(2) 0.048(2) 0.051(2) 0.0005(18) 0.0047(18) -0.0048(18)
C9B 0.055(2) 0.060(3) 0.046(2) -0.0059(19) 0.0028(18) -0.0051(19)
C10B 0.052(2) 0.052(2) 0.050(2) 0.0010(18) -0.0003(18) 0.0022(18)
C11B 0.056(2) 0.050(2) 0.062(3) 0.0015(19) -0.0067(19) 0.0036(18)
C12B 0.078(3) 0.057(3) 0.082(3) 0.012(2) -0.012(3) -0.012(2)
C13B 0.066(3) 0.077(3) 0.084(3) 0.024(3) 0.010(2) -0.008(2)
C14B 0.055(3) 0.075(3) 0.057(3) 0.007(2) -0.001(2) 0.007(2)
C15B 0.056(2) 0.057(2) 0.050(2) -0.0121(19) 0.0050(19) 0.0011(19)
C16B 0.061(3) 0.070(3) 0.059(3) -0.002(2) -0.003(2) -0.001(2)
C17B 0.061(3) 0.093(3) 0.069(3) -0.012(3) -0.008(2) 0.008(3)
C18B 0.050(3) 0.101(4) 0.092(4) -0.028(3) 0.010(3) -0.011(3)
C19B 0.062(3) 0.102(4) 0.087(3) 0.001(3) 0.013(3) -0.017(3)
C20B 0.068(3) 0.088(3) 0.062(3) 0.006(2) 0.008(2) -0.004(3)
C21B 0.049(2) 0.044(2) 0.055(2) -0.0023(18) 0.0110(18) -0.0039(17)
C22B 0.079(3) 0.048(2) 0.066(3) -0.005(2) -0.004(2) -0.001(2)
C23B 0.078(3) 0.059(3) 0.067(3) 0.002(2) -0.007(2) 0.006(2)
C24B 0.067(3) 0.053(3) 0.081(3) 0.005(2) 0.012(2) 0.009(2)
C25B 0.070(3) 0.050(3) 0.090(3) -0.012(2) 0.015(3) 0.006(2)
C26B 0.062(3) 0.059(3) 0.061(2) -0.008(2) 0.007(2) -0.003(2)
O1B 0.079(2) 0.100(2) 0.061(2) 0.0017(18) 0.0124(16) 0.0065(18)
N1B 0.079(2) 0.047(2) 0.059(2) -0.0041(16) -0.0054(17) 0.0085(17)
C1C 0.096(4) 0.072(3) 0.069(3) -0.025(2) 0.011(3) -0.004(3)
C2C 0.099(4) 0.060(3) 0.088(3) -0.024(3) 0.010(3) -0.018(3)
C3C 0.076(3) 0.066(3) 0.068(3) -0.011(2) 0.018(2) -0.012(2)
C4C 0.055(2) 0.048(2) 0.053(2) -0.0011(18) 0.0042(19) 0.0033(18)
C5C 0.075(3) 0.058(3) 0.052(3) -0.002(2) 0.004(2) 0.001(2)
C6C 0.089(3) 0.074(3) 0.055(3) -0.008(2) 0.011(2) 0.002(3)
C7C 0.065(2) 0.046(2) 0.051(2) 0.0026(17) 0.0137(18) -0.0030(18)
C8C 0.050(2) 0.045(2) 0.050(2) -0.0014(17) 0.0079(17) 0.0014(17)
C9C 0.057(2) 0.055(2) 0.047(2) -0.0049(19) 0.0126(18) 0.0046(19)
C10C 0.051(2) 0.052(2) 0.048(2) 0.0019(18) 0.0116(17) 0.0021(18)
C11C 0.057(2) 0.046(2) 0.054(2) 0.0019(18) 0.0176(18) -0.0047(18)
C12C 0.079(3) 0.053(2) 0.064(3) 0.004(2) 0.023(2) 0.013(2)
C13C 0.072(3) 0.072(3) 0.058(3) 0.013(2) 0.014(2) 0.017(2)
C14C 0.055(2) 0.060(3) 0.052(3) 0.005(2) 0.0152(19) -0.004(2)
C15C 0.049(2) 0.058(2) 0.052(2) -0.0074(19) 0.0097(18) -0.0028(19)
C16C 0.069(3) 0.084(3) 0.065(3) 0.004(2) 0.024(2) 0.002(2)
C17C 0.087(4) 0.116(4) 0.078(3) -0.010(3) 0.041(3) -0.021(3)
C18C 0.060(3) 0.100(4) 0.110(4) -0.036(3) 0.032(3) -0.011(3)
C19C 0.061(3) 0.090(4) 0.134(5) -0.009(3) 0.014(3) 0.010(3)
C20C 0.058(3) 0.085(3) 0.085(3) 0.011(3) 0.019(2) 0.001(2)
C21C 0.049(2) 0.048(2) 0.052(2) -0.0016(18) 0.0056(18) 0.0014(17)
C22C 0.081(3) 0.050(2) 0.073(3) -0.007(2) 0.030(2) -0.008(2)
C23C 0.086(3) 0.058(3) 0.073(3) 0.001(2) 0.033(2) -0.008(2)
C24C 0.066(3) 0.050(3) 0.086(3) 0.006(2) 0.012(2) -0.009(2)
C25C 0.069(3) 0.047(2) 0.083(3) -0.013(2) 0.004(2) -0.003(2)
C26C 0.061(2) 0.053(2) 0.060(2) -0.0068(19) 0.0048(19) 0.0033(19)
O1C 0.072(2) 0.088(2) 0.0585(18) -0.0069(16) 0.0014(15) -0.0028(16)
N1C 0.065(2) 0.0485(19) 0.0497(18) -0.0055(15) 0.0098(15) -0.0070(15)
C1D 0.095(4) 0.072(3) 0.070(3) 0.025(2) 0.006(3) -0.003(3)
C2D 0.100(4) 0.065(3) 0.091(4) 0.020(3) 0.020(3) 0.020(3)
C3D 0.083(3) 0.067(3) 0.077(3) 0.017(2) 0.025(3) 0.018(2)
C4D 0.054(2) 0.060(3) 0.054(2) 0.007(2) 0.0031(19) -0.0034(19)
C5D 0.076(3) 0.056(3) 0.052(3) 0.001(2) 0.008(2) -0.002(2)
C6D 0.088(3) 0.072(3) 0.058(3) 0.007(2) 0.007(2) -0.010(3)
C7D 0.063(3) 0.050(2) 0.053(2) -0.0036(18) 0.0117(19) -0.0036(19)
C8D 0.049(2) 0.054(2) 0.047(2) -0.0005(19) 0.0073(18) -0.0016(18)
C9D 0.065(3) 0.059(3) 0.051(2) 0.0041(19) 0.0159(19) 0.000(2)
C10D 0.051(2) 0.053(2) 0.052(2) 0.0028(18) 0.0082(18) 0.0045(18)
C11D 0.061(3) 0.054(2) 0.058(2) 0.0021(19) 0.0185(19) 0.0046(19)
C12D 0.101(4) 0.056(3) 0.071(3) -0.011(2) 0.025(3) -0.017(2)
C13D 0.086(3) 0.081(3) 0.070(3) -0.019(3) 0.006(3) -0.018(3)
C14D 0.062(3) 0.076(3) 0.053(3) -0.005(2) 0.013(2) 0.005(2)
C15D 0.054(2) 0.065(3) 0.053(2) 0.016(2) 0.0094(19) 0.007(2)
C16D 0.073(3) 0.093(3) 0.061(3) 0.014(3) 0.021(2) 0.019(3)
C17D 0.076(4) 0.141(5) 0.079(4) 0.037(3) 0.036(3) 0.031(4)
C18D 0.063(3) 0.146(6) 0.108(5) 0.063(4) 0.028(3) 0.013(4)
C19D 0.058(3) 0.120(4) 0.120(5) 0.026(4) 0.010(3) -0.012(3)
C20D 0.060(3) 0.089(4) 0.086(3) 0.013(3) 0.011(2) -0.010(3)
C21D 0.049(2) 0.048(2) 0.057(2) 0.0028(18) 0.0057(18) -0.0028(17)
C22D 0.088(3) 0.051(2) 0.065(3) 0.008(2) 0.027(2) 0.003(2)
C23D 0.092(3) 0.064(3) 0.078(3) 0.000(2) 0.028(3) 0.008(3)
C24D 0.077(3) 0.060(3) 0.095(4) -0.008(3) 0.022(3) 0.006(2)
C25D 0.080(3) 0.058(3) 0.096(4) 0.012(2) 0.019(3) 0.013(2)
C26D 0.078(3) 0.065(3) 0.067(3) 0.011(2) 0.020(2) 0.007(2)
O1D 0.082(2) 0.103(2) 0.0586(19) 0.0061(18) 0.0027(16) 0.0140(18)
N1D 0.073(2) 0.0513(19) 0.056(2) 0.0046(16) 0.0149(16) 0.0081(17)

loop_
_atom_type_symbol
_atom_type_description
_atom_type_scat_dispersion_real
_atom_type_scat_dispersion_imag
_atom_type_scat_source
C C 0.0033 0.0016 'International Tables Vol C Tables 4.2.6.8 and 6.1.1.4'
H H 0.0000 0.0000 'International Tables Vol C Tables 4.2.6.8 and 6.1.1.4'
N N 0.0061 0.0033 'International Tables Vol C Tables 4.2.6.8 and 6.1.1.4'
O O 0.0106 0.0060 'International Tables Vol C Tables 4.2.6.8 and 6.1.1.4'

loop_
_geom_angle_atom_site_label_1
_geom_angle_atom_site_label_2
_geom_angle_atom_site_label_3
_geom_angle
_geom_angle_site_symmetry_1
_geom_angle_site_symmetry_3
_geom_angle_publ_flag
C6A C1A C2A 118.4(4) . . ?
C6A C1A H1A 120.8 . . ?
C2A C1A H1A 120.8 . . ?
C1A C2A C3A 121.4(4) . . ?
C1A C2A H2A 119.3 . . ?
C3A C2A H2A 119.3 . . ?
C2A C3A C4A 120.0(4) . . ?
C2A C3A H3A 120.0 . . ?
C4A C3A H3A 120.0 . . ?
C5A C4A N1A 121.4(3) . . ?
C5A C4A C3A 117.9(4) . . ?
N1A C4A C3A 120.7(3) . . ?
C6A C5A C4A 120.6(4) . . ?
C6A C5A H5A 119.7 . . ?
C4A C5A H5A 119.7 . . ?
C1A C6A C5A 121.7(4) . . ?
C1A C6A H6A 119.2 . . ?
C5A C6A H6A 119.2 . . ?
N1A C7A C8A 105.3(3) . . ?
N1A C7A H7AA 110.7 . . ?
C8A C7A H7AA 110.7 . . ?
N1A C7A H7AB 110.7 . . ?
C8A C7A H7AB 110.7 . . ?
H7AA C7A H7AB 108.8 . . ?
C9A C8A C7A 128.6(3) . . ?
C9A C8A C10A 122.4(3) . . ?
C7A C8A C10A 109.0(3) . . ?
C8A C9A C21A 131.4(4) . . ?
C8A C9A H9A 114.3 . . ?
C21A C9A H9A 114.3 . . ?
C15A C10A C8A 116.1(3) . . ?
C15A C10A C11A 111.9(3) . . ?
C8A C10A C11A 104.4(3) . . ?
C15A C10A C14A 112.1(3) . . ?
C8A C10A C14A 107.9(3) . . ?
C11A C10A C14A 103.5(3) . . ?
N1A C11A C12A 114.2(3) . . ?
N1A C11A C10A 105.5(3) . . ?
C12A C11A C10A 104.3(3) . . ?
N1A C11A H11A 110.9 . . ?
C12A C11A H11A 110.9 . . ?
C10A C11A H11A 110.9 . . ?
C13A C12A C11A 113.2(4) . . ?
C13A C12A H12A 123.4 . . ?
C11A C12A H12A 123.4 . . ?
C12A C13A C14A 111.3(4) . . ?
C12A C13A H13A 124.3 . . ?
C14A C13A H13A 124.3 . . ?
O1A C14A C13A 127.3(4) . . ?
O1A C14A C10A 125.4(4) . . ?
C13A C14A C10A 107.2(4) . . ?
C20A C15A C16A 117.3(4) . . ?
C20A C15A C10A 122.7(4) . . ?
C16A C15A C10A 119.7(4) . . ?
C17A C16A C15A 121.1(5) . . ?
C17A C16A H16A 119.5 . . ?
C15A C16A H16A 119.5 . . ?
C18A C17A C16A 120.4(5) . . ?
C18A C17A H17A 119.8 . . ?
C16A C17A H17A 119.8 . . ?
C19A C18A C17A 119.3(5) . . ?
C19A C18A H18A 120.3 . . ?
C17A C18A H18A 120.3 . . ?
C18A C19A C20A 121.0(5) . . ?
C18A C19A H19A 119.5 . . ?
C20A C19A H19A 119.5 . . ?
C15A C20A C19A 120.8(5) . . ?
C15A C20A H20A 119.6 . . ?
C19A C20A H20A 119.6 . . ?
C26A C21A C22A 116.5(3) . . ?
C26A C21A C9A 118.3(3) . . ?
C22A C21A C9A 125.2(3) . . ?
C23A C22A C21A 121.9(4) . . ?
C23A C22A H22A 119.0 . . ?
C21A C22A H22A 119.0 . . ?
C22A C23A C24A 120.1(4) . . ?
C22A C23A H23A 120.0 . . ?
C24A C23A H23A 120.0 . . ?
C25A C24A C23A 119.3(4) . . ?
C25A C24A H24A 120.3 . . ?
C23A C24A H24A 120.3 . . ?
C24A C25A C26A 120.8(4) . . ?
C24A C25A H25A 119.6 . . ?
C26A C25A H25A 119.6 . . ?
C25A C26A C21A 121.4(4) . . ?
C25A C26A H26A 119.3 . . ?
C21A C26A H26A 119.3 . . ?
C4A N1A C7A 122.1(3) . . ?
C4A N1A C11A 122.4(3) . . ?
C7A N1A C11A 111.2(3) . . ?
C6B C1B C2B 118.6(4) . . ?
C6B C1B H1B 120.7 . . ?
C2B C1B H1B 120.7 . . ?
C1B C2B C3B 121.2(4) . . ?
C1B C2B H2B 119.4 . . ?
C3B C2B H2B 119.4 . . ?
C2B C3B C4B 120.6(4) . . ?
C2B C3B H3B 119.7 . . ?
C4B C3B H3B 119.7 . . ?
C3B C4B N1B 121.0(4) . . ?
C3B C4B C5B 117.7(4) . . ?
N1B C4B C5B 121.3(3) . . ?
C6B C5B C4B 120.3(4) . . ?
C6B C5B H5B 119.9 . . ?
C4B C5B H5B 119.9 . . ?
C1B C6B C5B 121.6(4) . . ?
C1B C6B H6B 119.2 . . ?
C5B C6B H6B 119.2 . . ?
N1B C7B C8B 104.7(3) . . ?
N1B C7B H7BA 110.8 . . ?
C8B C7B H7BA 110.8 . . ?
N1B C7B H7BB 110.8 . . ?
C8B C7B H7BB 110.8 . . ?
H7BA C7B H7BB 108.9 . . ?
C9B C8B C7B 128.7(3) . . ?
C9B C8B C10B 121.6(3) . . ?
C7B C8B C10B 109.6(3) . . ?
C8B C9B C21B 131.0(4) . . ?
C8B C9B H9B 114.5 . . ?
C21B C9B H9B 114.5 . . ?
C8B C10B C15B 114.5(3) . . ?
C8B C10B C11B 102.7(3) . . ?
C15B C10B C11B 113.8(3) . . ?
C8B C10B C14B 107.9(3) . . ?
C15B C10B C14B 113.5(3) . . ?
C11B C10B C14B 103.3(3) . . ?
N1B C11B C12B 115.3(3) . . ?
N1B C11B C10B 105.9(3) . . ?
C12B C11B C10B 103.3(3) . . ?
N1B C11B H11B 110.6 . . ?
C12B C11B H11B 110.6 . . ?
C10B C11B H11B 110.6 . . ?
C13B C12B C11B 114.0(4) . . ?
C13B C12B H12B 123.0 . . ?
C11B C12B H12B 123.0 . . ?
C12B C13B C14B 110.2(4) . . ?
C12B C13B H13B 124.9 . . ?
C14B C13B H13B 124.9 . . ?
O1B C14B C13B 127.6(5) . . ?
O1B C14B C10B 124.7(4) . . ?
C13B C14B C10B 107.7(4) . . ?
C16B C15B C20B 118.3(4) . . ?
C16B C15B C10B 120.0(4) . . ?
C20B C15B C10B 121.7(4) . . ?
C15B C16B C17B 120.6(4) . . ?
C15B C16B H16B 119.7 . . ?
C17B C16B H16B 119.7 . . ?
C18B C17B C16B 120.6(4) . . ?
C18B C17B H17B 119.7 . . ?
C16B C17B H17B 119.7 . . ?
C17B C18B C19B 119.7(4) . . ?
C17B C18B H18B 120.2 . . ?
C19B C18B H18B 120.2 . . ?
C18B C19B C20B 119.6(5) . . ?
C18B C19B H19B 120.2 . . ?
C20B C19B H19B 120.2 . . ?
C15B C20B C19B 121.2(4) . . ?
C15B C20B H20B 119.4 . . ?
C19B C20B H20B 119.4 . . ?
C22B C21B C26B 117.2(3) . . ?
C22B C21B C9B 125.2(3) . . ?
C26B C21B C9B 117.6(3) . . ?
C23B C22B C21B 121.0(4) . . ?
C23B C22B H22B 119.5 . . ?
C21B C22B H22B 119.5 . . ?
C24B C23B C22B 121.0(4) . . ?
C24B C23B H23B 119.5 . . ?
C22B C23B H23B 119.5 . . ?
C23B C24B C25B 119.6(4) . . ?
C23B C24B H24B 120.2 . . ?
C25B C24B H24B 120.2 . . ?
C24B C25B C26B 120.2(4) . . ?
C24B C25B H25B 119.9 . . ?
C26B C25B H25B 119.9 . . ?
C25B C26B C21B 121.0(4) . . ?
C25B C26B H26B 119.5 . . ?
C21B C26B H26B 119.5 . . ?
C4B N1B C11B 122.7(3) . . ?
C4B N1B C7B 122.2(3) . . ?
C11B N1B C7B 110.1(3) . . ?
C6C C1C C2C 118.8(4) . . ?
C6C C1C H1C 120.6 . . ?
C2C C1C H1C 120.6 . . ?
C1C C2C C3C 121.3(4) . . ?
C1C C2C H2C 119.3 . . ?
C3C C2C H2C 119.3 . . ?
C2C C3C C4C 120.4(4) . . ?
C2C C3C H3C 119.8 . . ?
C4C C3C H3C 119.8 . . ?
C3C C4C C5C 117.5(4) . . ?
C3C C4C N1C 120.2(4) . . ?
C5C C4C N1C 122.3(3) . . ?
C6C C5C C4C 120.5(4) . . ?
C6C C5C H5C 119.7 . . ?
C4C C5C H5C 119.7 . . ?
C1C C6C C5C 121.4(4) . . ?
C1C C6C H6C 119.3 . . ?
C5C C6C H6C 119.3 . . ?
N1C C7C C8C 104.1(3) . . ?
N1C C7C H7CA 110.9 . . ?
C8C C7C H7CA 110.9 . . ?
N1C C7C H7CB 110.9 . . ?
C8C C7C H7CB 110.9 . . ?
H7CA C7C H7CB 109.0 . . ?
C9C C8C C7C 129.1(3) . . ?
C9C C8C C10C 121.5(3) . . ?
C7C C8C C10C 109.4(3) . . ?
C8C C9C C21C 130.9(4) . . ?
C8C C9C H9C 114.5 . . ?
C21C C9C H9C 114.5 . . ?
C15C C10C C8C 115.9(3) . . ?
C15C C10C C14C 113.4(3) . . ?
C8C C10C C14C 107.0(3) . . ?
C15C C10C C11C 112.4(3) . . ?
C8C C10C C11C 103.2(3) . . ?
C14C C10C C11C 103.7(3) . . ?
N1C C11C C12C 113.8(3) . . ?
N1C C11C C10C 105.7(3) . . ?
C12C C11C C10C 103.3(3) . . ?
N1C C11C H11C 111.2 . . ?
C12C C11C H11C 111.2 . . ?
C10C C11C H11C 111.2 . . ?
C13C C12C C11C 113.6(4) . . ?
C13C C12C H12C 123.2 . . ?
C11C C12C H12C 123.2 . . ?
C12C C13C C14C 111.1(4) . . ?
C12C C13C H13C 124.5 . . ?
C14C C13C H13C 124.5 . . ?
O1C C14C C13C 127.9(4) . . ?
O1C C14C C10C 124.8(4) . . ?
C13C C14C C10C 107.3(3) . . ?
C16C C15C C20C 117.2(4) . . ?
C16C C15C C10C 120.8(4) . . ?
C20C C15C C10C 121.8(4) . . ?
C15C C16C C17C 120.9(5) . . ?
C15C C16C H16C 119.6 . . ?
C17C C16C H16C 119.6 . . ?
C18C C17C C16C 121.5(5) . . ?
C18C C17C H17C 119.2 . . ?
C16C C17C H17C 119.2 . . ?
C17C C18C C19C 119.0(5) . . ?
C17C C18C H18C 120.5 . . ?
C19C C18C H18C 120.5 . . ?
C18C C19C C20C 119.7(5) . . ?
C18C C19C H19C 120.1 . . ?
C20C C19C H19C 120.1 . . ?
C15C C20C C19C 121.7(5) . . ?
C15C C20C H20C 119.1 . . ?
C19C C20C H20C 119.1 . . ?
C26C C21C C22C 117.1(3) . . ?
C26C C21C C9C 118.2(3) . . ?
C22C C21C C9C 124.7(3) . . ?
C23C C22C C21C 121.1(4) . . ?
C23C C22C H22C 119.4 . . ?
C21C C22C H22C 119.4 . . ?
C24C C23C C22C 120.2(4) . . ?
C24C C23C H23C 119.9 . . ?
C22C C23C H23C 119.9 . . ?
C23C C24C C25C 119.8(4) . . ?
C23C C24C H24C 120.1 . . ?
C25C C24C H24C 120.1 . . ?
C24C C25C C26C 120.5(4) . . ?
C24C C25C H25C 119.8 . . ?
C26C C25C H25C 119.8 . . ?
C25C C26C C21C 121.2(4) . . ?
C25C C26C H26C 119.4 . . ?
C21C C26C H26C 119.4 . . ?
C4C N1C C11C 120.4(3) . . ?
C4C N1C C7C 121.0(3) . . ?
C11C N1C C7C 109.9(3) . . ?
C6D C1D C2D 118.2(4) . . ?
C6D C1D H1D 120.9 . . ?
C2D C1D H1D 120.9 . . ?
C3D C2D C1D 122.5(4) . . ?
C3D C2D H2D 118.8 . . ?
C1D C2D H2D 118.8 . . ?
C2D C3D C4D 119.6(4) . . ?
C2D C3D H3D 120.2 . . ?
C4D C3D H3D 120.2 . . ?
C5D C4D N1D 121.9(3) . . ?
C5D C4D C3D 117.9(4) . . ?
N1D C4D C3D 120.2(4) . . ?
C6D C5D C4D 120.9(4) . . ?
C6D C5D H5D 119.5 . . ?
C4D C5D H5D 119.5 . . ?
C1D C6D C5D 120.9(4) . . ?
C1D C6D H6D 119.5 . . ?
C5D C6D H6D 119.5 . . ?
N1D C7D C8D 104.5(3) . . ?
N1D C7D H7DA 110.8 . . ?
C8D C7D H7DA 110.8 . . ?
N1D C7D H7DB 110.8 . . ?
C8D C7D H7DB 110.8 . . ?
H7DA C7D H7DB 108.9 . . ?
C9D C8D C7D 128.5(3) . . ?
C9D C8D C10D 121.3(3) . . ?
C7D C8D C10D 110.1(3) . . ?
C8D C9D C21D 132.1(4) . . ?
C8D C9D H9D 113.9 . . ?
C21D C9D H9D 113.9 . . ?
C8D C10D C15D 115.9(3) . . ?
C8D C10D C11D 102.9(3) . . ?
C15D C10D C11D 114.0(3) . . ?
C8D C10D C14D 106.6(3) . . ?
C15D C10D C14D 112.9(3) . . ?
C11D C10D C14D 103.1(3) . . ?
N1D C11D C12D 113.7(3) . . ?
N1D C11D C10D 105.6(3) . . ?
C12D C11D C10D 103.9(3) . . ?
N1D C11D H11D 111.1 . . ?
C12D C11D H11D 111.1 . . ?
C10D C11D H11D 111.1 . . ?
C13D C12D C11D 113.7(4) . . ?
C13D C12D H12D 123.2 . . ?
C11D C12D H12D 123.2 . . ?
C12D C13D C14D 110.4(4) . . ?
C12D C13D H13D 124.8 . . ?
C14D C13D H13D 124.8 . . ?
O1D C14D C13D 127.6(4) . . ?
O1D C14D C10D 125.1(4) . . ?
C13D C14D C10D 107.3(4) . . ?
C20D C15D C16D 118.7(4) . . ?
C20D C15D C10D 121.7(4) . . ?
C16D C15D C10D 119.5(4) . . ?
C17D C16D C15D 120.2(5) . . ?
C17D C16D H16D 119.9 . . ?
C15D C16D H16D 119.9 . . ?
C18D C17D C16D 120.5(5) . . ?
C18D C17D H17D 119.7 . . ?
C16D C17D H17D 119.7 . . ?
C17D C18D C19D 119.8(5) . . ?
C17D C18D H18D 120.1 . . ?
C19D C18D H18D 120.1 . . ?
C18D C19D C20D 120.5(6) . . ?
C18D C19D H19D 119.8 . . ?
C20D C19D H19D 119.8 . . ?
C15D C20D C19D 120.3(5) . . ?
C15D C20D H20D 119.8 . . ?
C19D C20D H20D 119.8 . . ?
C22D C21D C26D 117.2(4) . . ?
C22D C21D C9D 125.4(3) . . ?
C26D C21D C9D 117.4(4) . . ?
C23D C22D C21D 121.4(4) . . ?
C23D C22D H22D 119.3 . . ?
C21D C22D H22D 119.3 . . ?
C22D C23D C24D 120.0(4) . . ?
C22D C23D H23D 120.0 . . ?
C24D C23D H23D 120.0 . . ?
C25D C24D C23D 120.1(4) . . ?
C25D C24D H24D 119.9 . . ?
C23D C24D H24D 119.9 . . ?
C24D C25D C26D 119.3(4) . . ?
C24D C25D H25D 120.4 . . ?
C26D C25D H25D 120.4 . . ?
C25D C26D C21D 121.9(4) . . ?
C25D C26D H26D 119.1 . . ?
C21D C26D H26D 119.1 . . ?
C4D N1D C7D 121.2(3) . . ?
C4D N1D C11D 121.3(3) . . ?
C7D N1D C11D 109.9(3) . . ?

loop_
_geom_bond_atom_site_label_1
_geom_bond_atom_site_label_2
_geom_bond_distance
_geom_bond_site_symmetry_2
_geom_bond_publ_flag
C1A C6A 1.387(6) . ?
C1A C2A 1.392(6) . ?
C1A H1A 0.9300 . ?
C2A C3A 1.406(6) . ?
C2A H2A 0.9300 . ?
C3A C4A 1.420(6) . ?
C3A H3A 0.9300 . ?
C4A C5A 1.409(5) . ?
C4A N1A 1.411(5) . ?
C5A C6A 1.396(5) . ?
C5A H5A 0.9300 . ?
C6A H6A 0.9300 . ?
C7A N1A 1.469(5) . ?
C7A C8A 1.529(5) . ?
C7A H7AA 0.9700 . ?
C7A H7AB 0.9700 . ?
C8A C9A 1.351(5) . ?
C8A C10A 1.545(5) . ?
C9A C21A 1.482(5) . ?
C9A H9A 0.9300 . ?
C10A C15A 1.541(6) . ?
C10A C11A 1.573(5) . ?
C10A C14A 1.582(6) . ?
C11A N1A 1.485(5) . ?
C11A C12A 1.526(6) . ?
C11A H11A 0.9800 . ?
C12A C13A 1.337(7) . ?
C12A H12A 0.9300 . ?
C13A C14A 1.477(7) . ?
C13A H13A 0.9300 . ?
C14A O1A 1.226(5) . ?
C15A C20A 1.403(6) . ?
C15A C16A 1.412(6) . ?
C16A C17A 1.399(7) . ?
C16A H16A 0.9300 . ?
C17A C18A 1.390(8) . ?
C17A H17A 0.9300 . ?
C18A C19A 1.373(8) . ?
C18A H18A 0.9300 . ?
C19A C20A 1.405(7) . ?
C19A H19A 0.9300 . ?
C20A H20A 0.9300 . ?
C21A C26A 1.411(5) . ?
C21A C22A 1.416(5) . ?
C22A C23A 1.392(5) . ?
C22A H22A 0.9300 . ?
C23A C24A 1.394(6) . ?
C23A H23A 0.9300 . ?
C24A C25A 1.386(6) . ?
C24A H24A 0.9300 . ?
C25A C26A 1.395(6) . ?
C25A H25A 0.9300 . ?
C26A H26A 0.9300 . ?
C1B C6B 1.378(6) . ?
C1B C2B 1.390(7) . ?
C1B H1B 0.9300 . ?
C2B C3B 1.403(6) . ?
C2B H2B 0.9300 . ?
C3B C4B 1.408(6) . ?
C3B H3B 0.9300 . ?
C4B N1B 1.410(5) . ?
C4B C5B 1.415(5) . ?
C5B C6B 1.403(6) . ?
C5B H5B 0.9300 . ?
C6B H6B 0.9300 . ?
C7B N1B 1.480(5) . ?
C7B C8B 1.515(5) . ?
C7B H7BA 0.9700 . ?
C7B H7BB 0.9700 . ?
C8B C9B 1.359(5) . ?
C8B C10B 1.555(5) . ?
C9B C21B 1.482(5) . ?
C9B H9B 0.9300 . ?
C10B C15B 1.558(6) . ?
C10B C11B 1.565(5) . ?
C10B C14B 1.570(6) . ?
C11B N1B 1.470(5) . ?
C11B C12B 1.528(6) . ?
C11B H11B 0.9800 . ?
C12B C13B 1.328(7) . ?
C12B H12B 0.9300 . ?
C13B C14B 1.472(6) . ?
C13B H13B 0.9300 . ?
C14B O1B 1.245(5) . ?
C15B C16B 1.395(5) . ?
C15B C20B 1.396(6) . ?
C16B C17B 1.401(6) . ?
C16B H16B 0.9300 . ?
C17B C18B 1.376(6) . ?
C17B H17B 0.9300 . ?
C18B C19B 1.399(6) . ?
C18B H18B 0.9300 . ?
C19B C20B 1.400(6) . ?
C19B H19B 0.9300 . ?
C20B H20B 0.9300 . ?
C21B C22B 1.410(5) . ?
C21B C26B 1.421(5) . ?
C22B C23B 1.398(5) . ?
C22B H22B 0.9300 . ?
C23B C24B 1.379(5) . ?
C23B H23B 0.9300 . ?
C24B C25B 1.395(6) . ?
C24B H24B 0.9300 . ?
C25B C26B 1.399(5) . ?
C25B H25B 0.9300 . ?
C26B H26B 0.9300 . ?
C1C C6C 1.375(6) . ?
C1C C2C 1.394(6) . ?
C1C H1C 0.9300 . ?
C2C C3C 1.397(6) . ?
C2C H2C 0.9300 . ?
C3C C4C 1.417(6) . ?
C3C H3C 0.9300 . ?
C4C C5C 1.417(5) . ?
C4C N1C 1.418(5) . ?
C5C C6C 1.401(6) . ?
C5C H5C 0.9300 . ?
C6C H6C 0.9300 . ?
C7C N1C 1.482(5) . ?
C7C C8C 1.529(5) . ?
C7C H7CA 0.9700 . ?
C7C H7CB 0.9700 . ?
C8C C9C 1.350(5) . ?
C8C C10C 1.550(5) . ?
C9C C21C 1.491(5) . ?
C9C H9C 0.9300 . ?
C10C C15C 1.549(6) . ?
C10C C14C 1.575(6) . ?
C10C C11C 1.577(5) . ?
C11C N1C 1.474(5) . ?
C11C C12C 1.534(6) . ?
C11C H11C 0.9800 . ?
C12C C13C 1.334(6) . ?
C12C H12C 0.9300 . ?
C13C C14C 1.473(6) . ?
C13C H13C 0.9300 . ?
C14C O1C 1.232(5) . ?
C15C C16C 1.396(6) . ?
C15C C20C 1.404(6) . ?
C16C C17C 1.405(7) . ?
C16C H16C 0.9300 . ?
C17C C18C 1.369(7) . ?
C17C H17C 0.9300 . ?
C18C C19C 1.400(7) . ?
C18C H18C 0.9300 . ?
C19C C20C 1.405(7) . ?
C19C H19C 0.9300 . ?
C20C H20C 0.9300 . ?
C21C C26C 1.415(5) . ?
C21C C22C 1.418(5) . ?
C22C C23C 1.408(5) . ?
C22C H22C 0.9300 . ?
C23C C24C 1.386(6) . ?
C23C H23C 0.9300 . ?
C24C C25C 1.391(6) . ?
C24C H24C 0.9300 . ?
C25C C26C 1.399(5) . ?
C25C H25C 0.9300 . ?
C26C H26C 0.9300 . ?
C1D C6D 1.395(6) . ?
C1D C2D 1.397(7) . ?
C1D H1D 0.9300 . ?
C2D C3D 1.388(6) . ?
C2D H2D 0.9300 . ?
C3D C4D 1.431(6) . ?
C3D H3D 0.9300 . ?
C4D C5D 1.410(5) . ?
C4D N1D 1.416(5) . ?
C5D C6D 1.403(6) . ?
C5D H5D 0.9300 . ?
C6D H6D 0.9300 . ?
C7D N1D 1.479(5) . ?
C7D C8D 1.518(5) . ?
C7D H7DA 0.9700 . ?
C7D H7DB 0.9700 . ?
C8D C9D 1.362(5) . ?
C8D C10D 1.549(5) . ?
C9D C21D 1.482(5) . ?
C9D H9D 0.9300 . ?
C10D C15D 1.555(6) . ?
C10D C11D 1.569(5) . ?
C10D C14D 1.572(6) . ?
C11D N1D 1.488(5) . ?
C11D C12D 1.518(6) . ?
C11D H11D 0.9800 . ?
C12D C13D 1.336(6) . ?
C12D H12D 0.9300 . ?
C13D C14D 1.475(7) . ?
C13D H13D 0.9300 . ?
C14D O1D 1.227(5) . ?
C15D C20D 1.396(6) . ?
C15D C16D 1.410(6) . ?
C16D C17D 1.407(7) . ?
C16D H16D 0.9300 . ?
C17D C18D 1.384(8) . ?
C17D H17D 0.9300 . ?
C18D C19D 1.385(8) . ?
C18D H18D 0.9300 . ?
C19D C20D 1.411(7) . ?
C19D H19D 0.9300 . ?
C20D H20D 0.9300 . ?
C21D C22D 1.405(5) . ?
C21D C26D 1.405(5) . ?
C22D C23D 1.390(6) . ?
C22D H22D 0.9300 . ?
C23D C24D 1.396(6) . ?
C23D H23D 0.9300 . ?
C24D C25D 1.388(6) . ?
C24D H24D 0.9300 . ?
C25D C26D 1.401(6) . ?
C25D H25D 0.9300 . ?
C26D H26D 0.9300 . ?

loop_
_geom_torsion_atom_site_label_1
_geom_torsion_atom_site_label_2
_geom_torsion_atom_site_label_3
_geom_torsion_atom_site_label_4
_geom_torsion
_geom_torsion_site_symmetry_1
_geom_torsion_site_symmetry_2
_geom_torsion_site_symmetry_3
_geom_torsion_site_symmetry_4
_geom_torsion_publ_flag
C6A C1A C2A C3A 0.2(7) . . . . ?
C1A C2A C3A C4A -0.9(7) . . . . ?
C2A C3A C4A C5A 1.0(6) . . . . ?
C2A C3A C4A N1A 179.8(4) . . . . ?
N1A C4A C5A C6A -179.3(4) . . . . ?
C3A C4A C5A C6A -0.5(6) . . . . ?
C2A C1A C6A C5A 0.3(7) . . . . ?
C4A C5A C6A C1A -0.2(6) . . . . ?
N1A C7A C8A C9A -169.7(4) . . . . ?
N1A C7A C8A C10A 9.9(4) . . . . ?
C7A C8A C9A C21A -1.5(7) . . . . ?
C10A C8A C9A C21A 178.9(4) . . . . ?
C9A C8A C10A C15A 59.0(5) . . . . ?
C7A C8A C10A C15A -120.6(4) . . . . ?
C9A C8A C10A C11A -177.4(4) . . . . ?
C7A C8A C10A C11A 3.0(4) . . . . ?
C9A C8A C10A C14A -67.8(5) . . . . ?
C7A C8A C10A C14A 112.6(4) . . . . ?
C15A C10A C11A N1A 111.7(4) . . . . ?
C8A C10A C11A N1A -14.6(4) . . . . ?
C14A C10A C11A N1A -127.4(3) . . . . ?
C15A C10A C11A C12A -127.7(4) . . . . ?
C8A C10A C11A C12A 105.9(4) . . . . ?
C14A C10A C11A C12A -6.8(4) . . . . ?
N1A C11A C12A C13A 121.0(4) . . . . ?
C10A C11A C12A C13A 6.4(5) . . . . ?
C11A C12A C13A C14A -2.9(6) . . . . ?
C12A C13A C14A O1A 179.9(5) . . . . ?
C12A C13A C14A C10A -1.9(5) . . . . ?
C15A C10A C14A O1A -55.5(6) . . . . ?
C8A C10A C14A O1A 73.6(5) . . . . ?
C11A C10A C14A O1A -176.2(4) . . . . ?
C15A C10A C14A C13A 126.3(4) . . . . ?
C8A C10A C14A C13A -104.7(4) . . . . ?
C11A C10A C14A C13A 5.6(4) . . . . ?
C8A C10A C15A C20A 21.0(6) . . . . ?
C11A C10A C15A C20A -98.7(5) . . . . ?
C14A C10A C15A C20A 145.6(4) . . . . ?
C8A C10A C15A C16A -164.3(4) . . . . ?
C11A C10A C15A C16A 76.0(5) . . . . ?
C14A C10A C15A C16A -39.7(5) . . . . ?
C20A C15A C16A C17A -0.4(7) . . . . ?
C10A C15A C16A C17A -175.4(4) . . . . ?
C15A C16A C17A C18A -0.2(8) . . . . ?
C16A C17A C18A C19A 0.3(9) . . . . ?
C17A C18A C19A C20A 0.3(9) . . . . ?
C16A C15A C20A C19A 1.0(7) . . . . ?
C10A C15A C20A C19A 175.8(4) . . . . ?
C18A C19A C20A C15A -0.9(8) . . . . ?
C8A C9A C21A C26A 176.0(4) . . . . ?
C8A C9A C21A C22A -4.0(7) . . . . ?
C26A C21A C22A C23A 0.2(6) . . . . ?
C9A C21A C22A C23A -179.8(4) . . . . ?
C21A C22A C23A C24A -0.8(7) . . . . ?
C22A C23A C24A C25A 0.8(7) . . . . ?
C23A C24A C25A C26A -0.2(7) . . . . ?
C24A C25A C26A C21A -0.4(6) . . . . ?
C22A C21A C26A C25A 0.4(6) . . . . ?
C9A C21A C26A C25A -179.6(4) . . . . ?
C5A C4A N1A C7A -4.2(6) . . . . ?
C3A C4A N1A C7A 177.1(4) . . . . ?
C5A C4A N1A C11A -158.9(4) . . . . ?
C3A C4A N1A C11A 22.4(6) . . . . ?
C8A C7A N1A C4A -177.5(3) . . . . ?
C8A C7A N1A C11A -20.2(4) . . . . ?
C12A C11A N1A C4A 65.5(5) . . . . ?
C10A C11A N1A C4A 179.4(3) . . . . ?
C12A C11A N1A C7A -91.7(4) . . . . ?
C10A C11A N1A C7A 22.2(4) . . . . ?
C6B C1B C2B C3B -0.1(8) . . . . ?
C1B C2B C3B C4B 1.0(8) . . . . ?
C2B C3B C4B N1B 177.9(4) . . . . ?
C2B C3B C4B C5B -1.1(7) . . . . ?
C3B C4B C5B C6B 0.4(6) . . . . ?
N1B C4B C5B C6B -178.6(4) . . . . ?
C2B C1B C6B C5B -0.6(7) . . . . ?
C4B C5B C6B C1B 0.5(7) . . . . ?
N1B C7B C8B C9B -171.9(4) . . . . ?
N1B C7B C8B C10B 8.3(4) . . . . ?
C7B C8B C9B C21B 1.9(7) . . . . ?
C10B C8B C9B C21B -178.3(4) . . . . ?
C9B C8B C10B C15B 63.7(5) . . . . ?
C7B C8B C10B C15B -116.5(4) . . . . ?
C9B C8B C10B C11B -172.4(4) . . . . ?
C7B C8B C10B C11B 7.4(4) . . . . ?
C9B C8B C10B C14B -63.7(5) . . . . ?
C7B C8B C10B C14B 116.1(4) . . . . ?
C8B C10B C11B N1B -20.6(4) . . . . ?
C15B C10B C11B N1B 103.8(4) . . . . ?
C14B C10B C11B N1B -132.7(3) . . . . ?
C8B C10B C11B C12B 101.0(3) . . . . ?
C15B C10B C11B C12B -134.6(3) . . . . ?
C14B C10B C11B C12B -11.1(4) . . . . ?
N1B C11B C12B C13B 122.7(4) . . . . ?
C10B C11B C12B C13B 7.6(5) . . . . ?
C11B C12B C13B C14B -0.1(5) . . . . ?
C12B C13B C14B O1B 174.2(4) . . . . ?
C12B C13B C14B C10B -7.6(5) . . . . ?
C8B C10B C14B O1B 81.7(5) . . . . ?
C15B C10B C14B O1B -46.3(5) . . . . ?
C11B C10B C14B O1B -170.0(4) . . . . ?
C8B C10B C14B C13B -96.6(4) . . . . ?
C15B C10B C14B C13B 135.4(4) . . . . ?
C11B C10B C14B C13B 11.7(4) . . . . ?
C8B C10B C15B C16B -163.2(4) . . . . ?
C11B C10B C15B C16B 79.0(5) . . . . ?
C14B C10B C15B C16B -38.8(5) . . . . ?
C8B C10B C15B C20B 20.1(5) . . . . ?
C11B C10B C15B C20B -97.7(5) . . . . ?
C14B C10B C15B C20B 144.5(4) . . . . ?
C20B C15B C16B C17B 0.1(6) . . . . ?
C10B C15B C16B C17B -176.7(4) . . . . ?
C15B C16B C17B C18B 0.3(7) . . . . ?
C16B C17B C18B C19B -0.3(7) . . . . ?
C17B C18B C19B C20B -0.1(7) . . . . ?
C16B C15B C20B C19B -0.4(7) . . . . ?
C10B C15B C20B C19B 176.3(4) . . . . ?
C18B C19B C20B C15B 0.5(7) . . . . ?
C8B C9B C21B C22B -6.1(7) . . . . ?
C8B C9B C21B C26B 173.7(4) . . . . ?
C26B C21B C22B C23B 0.2(6) . . . . ?
C9B C21B C22B C23B 180.0(4) . . . . ?
C21B C22B C23B C24B -0.8(7) . . . . ?
C22B C23B C24B C25B 0.9(7) . . . . ?
C23B C24B C25B C26B -0.4(7) . . . . ?
C24B C25B C26B C21B -0.2(6) . . . . ?
C22B C21B C26B C25B 0.3(6) . . . . ?
C9B C21B C26B C25B -179.5(4) . . . . ?
C3B C4B N1B C11B 23.5(6) . . . . ?
C5B C4B N1B C11B -157.4(4) . . . . ?
C3B C4B N1B C7B 176.2(4) . . . . ?
C5B C4B N1B C7B -4.7(6) . . . . ?
C12B C11B N1B C4B 69.7(5) . . . . ?
C10B C11B N1B C4B -176.7(3) . . . . ?
C12B C11B N1B C7B -85.9(4) . . . . ?
C10B C11B N1B C7B 27.7(4) . . . . ?
C8B C7B N1B C4B -178.3(3) . . . . ?
C8B C7B N1B C11B -22.5(4) . . . . ?
C6C C1C C2C C3C 0.3(7) . . . . ?
C1C C2C C3C C4C 0.4(7) . . . . ?
C2C C3C C4C C5C -0.5(6) . . . . ?
C2C C3C C4C N1C -178.5(4) . . . . ?
C3C C4C C5C C6C 0.0(6) . . . . ?
N1C C4C C5C C6C 177.9(4) . . . . ?
C2C C1C C6C C5C -0.8(7) . . . . ?
C4C C5C C6C C1C 0.7(7) . . . . ?
N1C C7C C8C C9C 166.0(4) . . . . ?
N1C C7C C8C C10C -14.4(4) . . . . ?
C7C C8C C9C C21C 0.8(7) . . . . ?
C10C C8C C9C C21C -178.8(3) . . . . ?
C9C C8C C10C C15C -58.9(5) . . . . ?
C7C C8C C10C C15C 121.5(4) . . . . ?
C9C C8C C10C C14C 68.7(4) . . . . ?
C7C C8C C10C C14C -110.9(3) . . . . ?
C9C C8C C10C C11C 177.8(3) . . . . ?
C7C C8C C10C C11C -1.9(4) . . . . ?
C15C C10C C11C N1C -107.9(3) . . . . ?
C8C C10C C11C N1C 17.7(4) . . . . ?
C14C C10C C11C N1C 129.2(3) . . . . ?
C15C C10C C11C C12C 132.2(3) . . . . ?
C8C C10C C11C C12C -102.1(3) . . . . ?
C14C C10C C11C C12C 9.4(4) . . . . ?
N1C C11C C12C C13C -120.7(4) . . . . ?
C10C C11C C12C C13C -6.6(4) . . . . ?
C11C C12C C13C C14C 0.5(5) . . . . ?
C12C C13C C14C O1C -175.1(4) . . . . ?
C12C C13C C14C C10C 6.0(5) . . . . ?
C15C C10C C14C O1C 49.3(5) . . . . ?
C8C C10C C14C O1C -79.8(5) . . . . ?
C11C C10C C14C O1C 171.5(4) . . . . ?
C15C C10C C14C C13C -131.8(3) . . . . ?
C8C C10C C14C C13C 99.1(4) . . . . ?
C11C C10C C14C C13C -9.6(4) . . . . ?
C8C C10C C15C C16C 163.4(4) . . . . ?
C14C C10C C15C C16C 39.0(5) . . . . ?
C11C C10C C15C C16C -78.2(5) . . . . ?
C8C C10C C15C C20C -21.6(5) . . . . ?
C14C C10C C15C C20C -146.0(4) . . . . ?
C11C C10C C15C C20C 96.8(4) . . . . ?
C20C C15C C16C C17C -0.2(7) . . . . ?
C10C C15C C16C C17C 175.0(4) . . . . ?
C15C C16C C17C C18C 1.0(8) . . . . ?
C16C C17C C18C C19C -1.1(8) . . . . ?
C17C C18C C19C C20C 0.5(8) . . . . ?
C16C C15C C20C C19C -0.4(7) . . . . ?
C10C C15C C20C C19C -175.5(4) . . . . ?
C18C C19C C20C C15C 0.3(8) . . . . ?
C8C C9C C21C C26C -169.4(4) . . . . ?
C8C C9C C21C C22C 11.1(6) . . . . ?
C26C C21C C22C C23C -0.1(6) . . . . ?
C9C C21C C22C C23C 179.4(4) . . . . ?
C21C C22C C23C C24C 0.2(7) . . . . ?
C22C C23C C24C C25C -0.1(7) . . . . ?
C23C C24C C25C C26C -0.2(6) . . . . ?
C24C C25C C26C C21C 0.3(6) . . . . ?
C22C C21C C26C C25C -0.1(5) . . . . ?
C9C C21C C26C C25C -179.6(4) . . . . ?
C3C C4C N1C C11C -30.8(5) . . . . ?
C5C C4C N1C C11C 151.3(4) . . . . ?
C3C C4C N1C C7C -175.2(4) . . . . ?
C5C C4C N1C C7C 6.9(5) . . . . ?
C12C C11C N1C C4C -63.7(5) . . . . ?
C10C C11C N1C C4C -176.4(3) . . . . ?
C12C C11C N1C C7C 84.2(4) . . . . ?
C10C C11C N1C C7C -28.5(4) . . . . ?
C8C C7C N1C C4C 174.4(3) . . . . ?
C8C C7C N1C C11C 26.8(4) . . . . ?
C6D C1D C2D C3D -0.6(7) . . . . ?
C1D C2D C3D C4D 0.6(7) . . . . ?
C2D C3D C4D C5D -0.7(6) . . . . ?
C2D C3D C4D N1D -179.2(4) . . . . ?
N1D C4D C5D C6D 179.3(4) . . . . ?
C3D C4D C5D C6D 0.9(6) . . . . ?
C2D C1D C6D C5D 0.7(7) . . . . ?
C4D C5D C6D C1D -0.9(7) . . . . ?
N1D C7D C8D C9D 172.9(4) . . . . ?
N1D C7D C8D C10D -10.0(4) . . . . ?
C7D C8D C9D C21D -1.1(7) . . . . ?
C10D C8D C9D C21D -177.9(4) . . . . ?
C9D C8D C10D C15D -63.6(5) . . . . ?
C7D C8D C10D C15D 119.0(4) . . . . ?
C9D C8D C10D C11D 171.3(3) . . . . ?
C7D C8D C10D C11D -6.1(4) . . . . ?
C9D C8D C10D C14D 63.1(5) . . . . ?
C7D C8D C10D C14D -114.3(4) . . . . ?
C8D C10D C11D N1D 19.9(4) . . . . ?
C15D C10D C11D N1D -106.5(4) . . . . ?
C14D C10D C11D N1D 130.6(3) . . . . ?
C8D C10D C11D C12D -100.1(3) . . . . ?
C15D C10D C11D C12D 133.5(4) . . . . ?
C14D C10D C11D C12D 10.7(4) . . . . ?
N1D C11D C12D C13D -120.1(4) . . . . ?
C10D C11D C12D C13D -5.9(5) . . . . ?
C11D C12D C13D C14D -2.3(6) . . . . ?
C12D C13D C14D O1D -172.5(4) . . . . ?
C12D C13D C14D C10D 9.5(5) . . . . ?
C8D C10D C14D O1D -82.4(5) . . . . ?
C15D C10D C14D O1D 46.1(6) . . . . ?
C11D C10D C14D O1D 169.6(4) . . . . ?
C8D C10D C14D C13D 95.6(4) . . . . ?
C15D C10D C14D C13D -135.9(4) . . . . ?
C11D C10D C14D C13D -12.4(4) . . . . ?
C8D C10D C15D C20D -18.8(5) . . . . ?
C11D C10D C15D C20D 100.5(5) . . . . ?
C14D C10D C15D C20D -142.2(4) . . . . ?
C8D C10D C15D C16D 164.1(3) . . . . ?
C11D C10D C15D C16D -76.7(5) . . . . ?
C14D C10D C15D C16D 40.6(5) . . . . ?
C20D C15D C16D C17D 0.0(6) . . . . ?
C10D C15D C16D C17D 177.2(4) . . . . ?
C15D C16D C17D C18D 0.0(7) . . . . ?
C16D C17D C18D C19D -0.1(8) . . . . ?
C17D C18D C19D C20D 0.1(8) . . . . ?
C16D C15D C20D C19D 0.0(7) . . . . ?
C10D C15D C20D C19D -177.1(4) . . . . ?
C18D C19D C20D C15D -0.1(8) . . . . ?
C8D C9D C21D C22D 1.6(7) . . . . ?
C8D C9D C21D C26D -179.1(4) . . . . ?
C26D C21D C22D C23D 0.0(6) . . . . ?
C9D C21D C22D C23D 179.3(4) . . . . ?
C21D C22D C23D C24D 0.8(7) . . . . ?
C22D C23D C24D C25D -1.0(7) . . . . ?
C23D C24D C25D C26D 0.5(7) . . . . ?
C24D C25D C26D C21D 0.2(7) . . . . ?
C22D C21D C26D C25D -0.5(6) . . . . ?
C9D C21D C26D C25D -179.8(4) . . . . ?
C5D C4D N1D C7D 6.4(6) . . . . ?
C3D C4D N1D C7D -175.2(4) . . . . ?
C5D C4D N1D C11D 152.7(4) . . . . ?
C3D C4D N1D C11D -28.9(5) . . . . ?
C8D C7D N1D C4D 173.3(3) . . . . ?
C8D C7D N1D C11D 23.5(4) . . . . ?
C12D C11D N1D C4D -64.3(5) . . . . ?
C10D C11D N1D C4D -177.6(3) . . . . ?
C12D C11D N1D C7D 85.4(4) . . . . ?
C10D C11D N1D C7D -27.9(4) . . . . ?
